data_2220293
loop_
_publ_author_name
'Zukerman-Schpector, Julio'
'Guadagnin, Rafael C.'
'Stefani, H\'elio A.'
'Visentin, Lorenzo do Canto'

_publ_section_title
;
 Potassium trifluoro[(<i>Z</i>)-3-methoxyprop-1-enyl]borate
;
_journal_coeditor_code NG2510
_journal_issue 12
_journal_name_full 'Acta Crystallographica Section E'
_journal_page_first m1525
_journal_paper_doi 10.1107/S1600536808036428
_journal_volume 64
_journal_year 2008
_chemical_formula_iupac 'K +, C4 H7 B F3 O -'
_chemical_formula_moiety 'K +, C4 H7 B F3 O -'
_chemical_formula_sum 'C4 H7 B F3 K O'
_chemical_formula_weight 178.01
_chemical_name_systematic
;
Potassium trifluoro[(<i>Z</i>)-3-methoxyprop-1-enyl]borate
;
_space_group_IT_number 14
_symmetry_cell_setting monoclinic
_symmetry_space_group_name_Hall '-P 2ybc'
_symmetry_space_group_name_H-M 'P 1 21/c 1'
_atom_sites_solution_hydrogens geom
_atom_sites_solution_primary direct
_atom_sites_solution_secondary difmap
_audit_creation_method SHELXL-97
_cell_angle_alpha 90.00
_cell_angle_beta 101.52(3)
_cell_angle_gamma 90.00
_cell_formula_units_Z 4
_cell_length_a 10.882(2)
_cell_length_b 7.2668(15)
_cell_length_c 9.2317(18)
_cell_measurement_reflns_used 9536
_cell_measurement_temperature 291(2)
_cell_measurement_theta_max 21.8
_cell_measurement_theta_min 2.3
_cell_volume 715.3(3)
_computing_cell_refinement 'PHICHI (Duisenberg  <i>et al.</i>, 2000)'
_computing_data_collection 'COLLECT (Nonius, 1998)'
_computing_data_reduction 'EVAL-14 (CCD) (Duisenberg <i>et al.</i>, 2003)'
_computing_molecular_graphics 'ORTEP-3 for Windows (Farrugia, 1997)'
_computing_publication_material 'WinGX (Farrugia, 1999)'
_computing_structure_refinement 'SHELXL97 (Sheldrick, 2008)'
_computing_structure_solution 'SIR97 (Altomare <i>et al.</i>, 1999)'
_diffrn_ambient_temperature 290(2)
_diffrn_measured_fraction_theta_full 0.996
_diffrn_measured_fraction_theta_max 0.996
_diffrn_measurement_device_type 'Enraf--Nonius KappaCCD'
_diffrn_measurement_method '\f and \w'
_diffrn_radiation_monochromator graphite
_diffrn_radiation_source 'fine-focus sealed tube'
_diffrn_radiation_type MoK\a
_diffrn_radiation_wavelength 0.71073
_diffrn_reflns_av_R_equivalents 0.059
_diffrn_reflns_av_sigmaI/netI 0.025
_diffrn_reflns_limit_h_max 13
_diffrn_reflns_limit_h_min -13
_diffrn_reflns_limit_k_max 8
_diffrn_reflns_limit_k_min -8
_diffrn_reflns_limit_l_max 11
_diffrn_reflns_limit_l_min -11
_diffrn_reflns_number 16605
_diffrn_reflns_theta_full 25.5
_diffrn_reflns_theta_max 25.5
_diffrn_reflns_theta_min 4.3
_diffrn_standards_decay_% <1
_diffrn_standards_interval_count 0
_diffrn_standards_number 0
_exptl_absorpt_coefficient_mu 0.724
_exptl_absorpt_correction_T_max 0.9240
_exptl_absorpt_correction_T_min 0.8041
_exptl_absorpt_correction_type multi-scan
_exptl_absorpt_process_details '(SADABS; Bruker, 2006)'
_exptl_crystal_colour colourless
_exptl_crystal_density_diffrn 1.653
_exptl_crystal_density_method 'not measured'
_exptl_crystal_description block
_exptl_crystal_F_000 360
_exptl_crystal_size_max 0.31
_exptl_crystal_size_mid 0.22
_exptl_crystal_size_min 0.11
_refine_diff_density_max 0.246
_refine_diff_density_min -0.205
_refine_ls_extinction_method none
_refine_ls_goodness_of_fit_ref 1.003
_refine_ls_hydrogen_treatment constr
_refine_ls_matrix_type full
_refine_ls_number_parameters 92
_refine_ls_number_reflns 1327
_refine_ls_number_restraints 0
_refine_ls_restrained_S_all 1.003
_refine_ls_R_factor_all 0.0317
_refine_ls_R_factor_gt 0.0269
_refine_ls_shift/su_max_lt 0.001
_refine_ls_shift/su_mean 0.000
_refine_ls_structure_factor_coef Fsqd
_refine_ls_weighting_details 'calc w=1/[\s^2^(Fo^2^)+(0.0364P)^2^+0.2723P] where P=(Fo^2^+2Fc^2^)/3'
_refine_ls_weighting_scheme calc
_refine_ls_wR_factor_gt 0.0694
_refine_ls_wR_factor_ref 0.0717
_reflns_number_gt 1182
_reflns_number_total 1327
_reflns_threshold_expression I>2\s(I)
_cod_data_source_file ng2510.cif
_cod_data_source_block I
_cod_original_sg_symbol_H-M P21/c
_cod_database_code 2220293
_cod_database_fobs_code 2220293

loop_
_symmetry_equiv_pos_as_xyz
'x, y, z'
'-x, y+1/2, -z+1/2'
'-x, -y, -z'
'x, -y-1/2, z-1/2'

loop_
_atom_site_type_symbol
_atom_site_label
_atom_site_fract_x
_atom_site_fract_y
_atom_site_fract_z
_atom_site_U_iso_or_equiv
_atom_site_adp_type
_atom_site_calc_flag
_atom_site_refinement_flags
_atom_site_occupancy
B B 0.64509(18) -0.7960(2) 0.0837(2) 0.0305(4) Uani d . 1
C C1 0.77652(16) -0.7044(2) 0.16327(19) 0.0371(4) Uani d . 1
H H1 0.8143 -0.7569 0.253 0.045 Uiso calc R 1
C C2 0.83849(15) -0.5637(2) 0.11809(19) 0.0352(4) Uani d . 1
H H2 0.9123 -0.5254 0.1798 0.042 Uiso calc R 1
C C3 0.79730(17) -0.4641(2) -0.02438(18) 0.0379(4) Uani d . 1
H H3A 0.863 -0.4722 -0.0814 0.045 Uiso calc R 1
H H3B 0.7233 -0.5242 -0.0806 0.045 Uiso calc R 1
C C4 0.8776(2) -0.1624(3) 0.0361(3) 0.0588(6) Uani d . 1
H H4A 0.8539 -0.0349 0.0304 0.088 Uiso calc R 1
H H4B 0.9337 -0.1857 -0.0299 0.088 Uiso calc R 1
H H4C 0.9186 -0.1916 0.1354 0.088 Uiso calc R 1
F F1 0.63816(10) -0.84405(14) -0.06632(11) 0.0438(3) Uani d . 1
F F2 0.61847(9) -0.95573(12) 0.16043(10) 0.0396(3) Uani d . 1
F F3 0.54238(9) -0.67152(13) 0.08481(11) 0.0384(3) Uani d . 1
K K 0.40701(3) -0.83116(5) 0.27917(4) 0.03619(15) Uani d . 1
O O 0.76899(12) -0.27319(17) -0.00483(16) 0.0469(3) Uani d . 1

loop_
_atom_site_aniso_label
_atom_site_aniso_U_11
_atom_site_aniso_U_22
_atom_site_aniso_U_33
_atom_site_aniso_U_12
_atom_site_aniso_U_13
_atom_site_aniso_U_23
B 0.0374(9) 0.0264(9) 0.0288(9) -0.0009(7) 0.0095(7) 0.0035(7)
C1 0.0362(9) 0.0389(9) 0.0344(8) -0.0009(7) 0.0030(7) 0.0085(7)
C2 0.0304(8) 0.0362(9) 0.0376(9) -0.0027(7) 0.0034(7) 0.0001(7)
C3 0.0488(10) 0.0295(9) 0.0353(9) -0.0089(7) 0.0080(7) -0.0018(7)
C4 0.0504(12) 0.0335(10) 0.0867(17) -0.0095(9) -0.0005(11) -0.0073(10)
F1 0.0508(6) 0.0504(6) 0.0312(5) -0.0058(5) 0.0104(4) -0.0054(4)
F2 0.0477(6) 0.0291(5) 0.0412(6) -0.0057(4) 0.0064(4) 0.0077(4)
F3 0.0359(5) 0.0332(5) 0.0454(6) 0.0032(4) 0.0059(4) 0.0007(4)
K 0.0380(2) 0.0316(2) 0.0396(2) 0.00022(14) 0.00919(16) 0.00628(15)
O 0.0390(7) 0.0293(6) 0.0682(9) -0.0014(5) 0.0007(6) 0.0024(6)

loop_
_atom_type_symbol
_atom_type_description
_atom_type_scat_dispersion_real
_atom_type_scat_dispersion_imag
_atom_type_scat_source
C C 0.0033 0.0016 'International Tables Vol C Tables 4.2.6.8 and 6.1.1.4'
H H 0.0000 0.0000 'International Tables Vol C Tables 4.2.6.8 and 6.1.1.4'
B B 0.0013 0.0007 'International Tables Vol C Tables 4.2.6.8 and 6.1.1.4'
F F 0.0171 0.0103 'International Tables Vol C Tables 4.2.6.8 and 6.1.1.4'
K K 0.2009 0.2494 'International Tables Vol C Tables 4.2.6.8 and 6.1.1.4'
O O 0.0106 0.0060 'International Tables Vol C Tables 4.2.6.8 and 6.1.1.4'

loop_
_geom_angle_atom_site_label_1
_geom_angle_atom_site_label_2
_geom_angle_atom_site_label_3
_geom_angle
F1 B F2 108.08(13)
F1 B F3 105.82(13)
F2 B F3 105.89(13)
F1 B C1 114.59(15)
F2 B C1 111.11(13)
F3 B C1 110.86(13)
C2 C1 B 129.00(15)
C2 C1 H1 115.5
B C1 H1 115.5
C1 C2 C3 124.44(15)
C1 C2 H2 117.8
C3 C2 H2 117.8
O C3 C2 113.05(14)
O C3 H3A 109.0
C2 C3 H3A 109.0
O C3 H3B 109.0
C2 C3 H3B 109.0
H3A C3 H3B 107.8
O C4 H4A 109.5
O C4 H4B 109.5
H4A C4 H4B 109.5
O C4 H4C 109.5
H4A C4 H4C 109.5
H4B C4 H4C 109.5
C4 O C3 113.13(14)

loop_
_geom_bond_atom_site_label_1
_geom_bond_atom_site_label_2
_geom_bond_distance
B F1 1.415(2)
B F2 1.4198(19)
B F3 1.440(2)
B C1 1.615(3)
B K 3.450(2)
C1 C2 1.337(2)
C1 H1 0.9300
C2 C3 1.490(2)
C2 H2 0.9300
C3 O 1.440(2)
C3 H3A 0.9700
C3 H3B 0.9700
C4 O 1.417(2)
C4 H4A 0.9600
C4 H4B 0.9600
C4 H4C 0.9600

loop_
_geom_torsion_atom_site_label_1
_geom_torsion_atom_site_label_2
_geom_torsion_atom_site_label_3
_geom_torsion_atom_site_label_4
_geom_torsion
F1 B C1 C2 50.8(3)
F2 B C1 C2 173.64(17)
F3 B C1 C2 -68.9(2)
B C1 C2 C3 -2.2(3)
C1 C2 C3 O 116.83(19)
C2 C3 O C4 76.3(2)
